data_4332172
loop_
_publ_author_name
'Wicholas, Mark'
'Garrett, Andrew D.'
'Gleaves, Morgan'
'Morris, Aimee M.'
'Rehm, Melanie'
'Anderson, Oren P.'
'la Cour, Agnete'

_publ_section_title
;
 Size Discrimination in the Coordination Chemistry of an Isoindoline
 Pincer Ligand with Cd(II) and Zn(II)
;
_journal_issue 15
_journal_name_full 'Inorganic Chemistry'
_journal_page_first 5804
_journal_page_last 5811
_journal_paper_doi 10.1021/ic060051i
_journal_volume 45
_journal_year 2006
_chemical_formula_moiety 'C40 H32 N10 Zn, 0.5(O2)'
_chemical_formula_sum 'C40 H32 N10 O Zn'
_chemical_formula_weight 734.13
_chemical_name_systematic
; 

 bis{1,3-di(4-methyl-2-pyridylimino)isoindolinato}zinc(II) monohydrate 

;
_space_group_IT_number 14
_symmetry_cell_setting monoclinic
_symmetry_space_group_name_Hall '-P 2yn'
_symmetry_space_group_name_H-M 'P 1 21/n 1'
_atom_sites_solution_hydrogens geom
_atom_sites_solution_primary direct
_atom_sites_solution_secondary difmap
_audit_creation_method SHELXL-97
_cell_angle_alpha 90.00
_cell_angle_beta 93.579(4)
_cell_angle_gamma 90.00
_cell_formula_units_Z 4
_cell_length_a 11.765(3)
_cell_length_b 15.937(4)
_cell_length_c 18.606(4)
_cell_measurement_temperature 155(2)
_cell_volume 3481.8(15)
_computing_cell_refinement 'Bruker SAINT software'
_computing_data_collection 'Bruker SMART software'
_computing_data_reduction 'Bruker SAINT software'
_computing_molecular_graphics 'Bruker SHELXTL (Sheldrick, 1997)'
_computing_publication_material 'Bruker SHELXTL (Sheldrick, 1997)'
_computing_structure_refinement 'SHELXL-97 (Sheldrick, 1997)'
_computing_structure_solution 'SHELXS-97 (Sheldrick, 1990)'
_diffrn_ambient_temperature 155(2)
_diffrn_measured_fraction_theta_full 0.997
_diffrn_measured_fraction_theta_max 0.997
_diffrn_measurement_device_type 'Bruker SMART diffractometer'
_diffrn_radiation_monochromator graphite
_diffrn_radiation_source 'normal focus sealed tube'
_diffrn_radiation_type MoK\a
_diffrn_radiation_wavelength 0.71073
_diffrn_reflns_av_R_equivalents 0.0774
_diffrn_reflns_av_sigmaI/netI 0.0673
_diffrn_reflns_limit_h_max 15
_diffrn_reflns_limit_h_min -15
_diffrn_reflns_limit_k_max 20
_diffrn_reflns_limit_k_min -20
_diffrn_reflns_limit_l_max 23
_diffrn_reflns_limit_l_min -23
_diffrn_reflns_number 39730
_diffrn_reflns_theta_full 27.15
_diffrn_reflns_theta_max 27.15
_diffrn_reflns_theta_min 3.24
_exptl_absorpt_coefficient_mu 0.755
_exptl_absorpt_correction_T_max 0.739
_exptl_absorpt_correction_T_min 0.672
_exptl_absorpt_correction_type multi-scan
_exptl_absorpt_process_details 'SADABS, Sheldrick, G. M.'
_exptl_crystal_colour yellow
_exptl_crystal_density_diffrn 1.401
_exptl_crystal_density_method 'not measured'
_exptl_crystal_description prism
_exptl_crystal_F_000 1520
_exptl_crystal_size_max 0.72
_exptl_crystal_size_mid 0.45
_exptl_crystal_size_min 0.40
_refine_diff_density_max 0.384
_refine_diff_density_min -0.379
_refine_diff_density_rms 0.076
_refine_ls_extinction_coef 0.0183(7)
_refine_ls_extinction_expression Fc^*^=kFc[1+0.001xFc^2^\l^3^/sin(2\q)]^-1/4^
_refine_ls_extinction_method SHELXL
_refine_ls_goodness_of_fit_ref 0.974
_refine_ls_hydrogen_treatment constr
_refine_ls_matrix_type full
_refine_ls_number_parameters 488
_refine_ls_number_reflns 7707
_refine_ls_number_restraints 0
_refine_ls_restrained_S_all 0.974
_refine_ls_R_factor_all 0.0725
_refine_ls_R_factor_gt 0.0432
_refine_ls_shift/su_max 0.005
_refine_ls_shift/su_mean 0.000
_refine_ls_structure_factor_coef Fsqd
_refine_ls_weighting_details 'calc w=1/[\s^2^(Fo^2^)+(0.0500P)^2^+0.0000P] where P=(Fo^2^+2Fc^2^)/3'
_refine_ls_weighting_scheme calc
_refine_ls_wR_factor_gt 0.0925
_refine_ls_wR_factor_ref 0.1001
_reflns_number_gt 5548
_reflns_number_total 7707
_reflns_threshold_expression >2sigma(I)
_cod_data_source_file ic060051isup2.cif
_cod_data_source_block sadmw9
_cod_original_cell_volume 3481.7(15)
_cod_original_sg_symbol_H-M 'P 21/n'
_cod_database_code 4332172

loop_
_symmetry_equiv_pos_as_xyz
'x, y, z'
'-x+1/2, y+1/2, -z+1/2'
'-x, -y, -z'
'x-1/2, -y-1/2, z-1/2'

loop_
_atom_site_label
_atom_site_type_symbol
_atom_site_fract_x
_atom_site_fract_y
_atom_site_fract_z
_atom_site_U_iso_or_equiv
_atom_site_adp_type
_atom_site_occupancy
_atom_site_symmetry_multiplicity
_atom_site_calc_flag
_atom_site_refinement_flags
Zn Zn 0.19759(2) 0.738539(16) 0.134683(15) 0.02423(10) Uani 1 1 d .
N1 N 0.10045(16) 0.85768(12) 0.15289(11) 0.0289(5) Uani 1 1 d .
N1A N 0.21655(15) 0.71216(12) 0.25270(10) 0.0257(4) Uani 1 1 d .
C1 C 0.1589(2) 0.92692(15) 0.17391(14) 0.0320(6) Uani 1 1 d .
H1A H 0.2397 0.9231 0.1775 0.038 Uiso 1 1 calc R
C1A C 0.1412(2) 0.65772(14) 0.27844(14) 0.0304(6) Uani 1 1 d .
H1AA H 0.0815 0.6378 0.2461 0.036 Uiso 1 1 calc R
O1B O 0.0199(19) 1.0464(16) 0.0126(12) 0.093(8) Uani 0.15 1 d P
O1A O -0.0454(8) 1.0621(5) 0.0095(4) 0.064(3) Uani 0.37 1 d P
O1 O -0.1266(5) 1.0522(2) 0.0175(2) 0.0503(13) Uani 0.48 1 d P
N2A N 0.38042(16) 0.79919(12) 0.28218(10) 0.0251(4) Uani 1 1 d .
C2A C 0.1447(2) 0.62928(15) 0.34769(13) 0.0339(6) Uani 1 1 d .
H2AB H 0.0889 0.5909 0.3624 0.041 Uiso 1 1 calc R
N2 N -0.08858(16) 0.80176(13) 0.12641(12) 0.0328(5) Uani 1 1 d .
C2 C 0.1118(2) 1.00249(15) 0.19053(15) 0.0360(6) Uani 1 1 d .
H2B H 0.1589 1.0485 0.2054 0.043 Uiso 1 1 calc R
N3A N 0.35337(15) 0.79585(12) 0.15092(10) 0.0229(4) Uani 1 1 d .
N3 N 0.04172(15) 0.68321(11) 0.11990(10) 0.0254(4) Uani 1 1 d .
C3A C 0.2308(2) 0.65699(16) 0.39656(14) 0.0378(6) Uani 1 1 d .
C3 C -0.0062(2) 1.01097(16) 0.18538(16) 0.0429(7) Uani 1 1 d .
N4 N 0.08756(16) 0.53503(12) 0.10456(10) 0.0273(4) Uani 1 1 d .
N4A N 0.39794(16) 0.83431(12) 0.02905(10) 0.0282(5) Uani 1 1 d .
C4 C -0.0674(2) 0.94088(15) 0.16433(17) 0.0430(7) Uani 1 1 d .
H4B H -0.1482 0.9439 0.1606 0.052 Uiso 1 1 calc R
C4A C 0.3078(2) 0.71322(15) 0.37144(13) 0.0313(6) Uani 1 1 d .
H4AB H 0.3673 0.7342 0.4033 0.038 Uiso 1 1 calc R
N5A N 0.22068(16) 0.75859(12) 0.01739(10) 0.0278(4) Uani 1 1 d .
C5 C -0.0146(2) 0.86540(15) 0.14826(15) 0.0327(6) Uani 1 1 d .
C5A C 0.29961(19) 0.73986(13) 0.29975(12) 0.0244(5) Uani 1 1 d .
N5 N 0.26615(16) 0.60819(12) 0.12132(11) 0.0285(5) Uani 1 1 d .
C6A C 0.2368(3) 0.6262(2) 0.47327(16) 0.0753(12) Uani 1 1 d .
H6AA H 0.3014 0.6528 0.5002 0.113 Uiso 1 1 calc R
H6AB H 0.2469 0.5652 0.4739 0.113 Uiso 1 1 calc R
H6AC H 0.1661 0.6407 0.4956 0.113 Uiso 1 1 calc R
C6 C -0.0638(2) 1.09305(17) 0.2009(2) 0.0580(9) Uani 1 1 d .
H6A H -0.0060 1.1353 0.2148 0.087 Uiso 1 1 calc R
H6B H -0.1144 1.0852 0.2403 0.087 Uiso 1 1 calc R
H6C H -0.1084 1.1120 0.1577 0.087 Uiso 1 1 calc R
C7A C 0.39931(18) 0.82270(13) 0.21759(12) 0.0229(5) Uani 1 1 d .
C7 C -0.06194(19) 0.72436(14) 0.11458(13) 0.0273(5) Uani 1 1 d .
C8A C 0.48337(19) 0.89026(14) 0.20668(13) 0.0246(5) Uani 1 1 d .
C8 C -0.15348(19) 0.66458(14) 0.09223(13) 0.0273(5) Uani 1 1 d .
C9A C 0.5444(2) 0.94118(14) 0.25551(13) 0.0287(5) Uani 1 1 d .
H9AA H 0.5380 0.9355 0.3059 0.034 Uiso 1 1 calc R
C9 C -0.2690(2) 0.67535(16) 0.07844(14) 0.0359(6) Uani 1 1 d .
H9A H -0.3040 0.7285 0.0838 0.043 Uiso 1 1 calc R
C10A C 0.6156(2) 1.00097(15) 0.22756(14) 0.0322(6) Uani 1 1 d .
H10A H 0.6589 1.0370 0.2594 0.039 Uiso 1 1 calc R
C10 C -0.3322(2) 0.60551(17) 0.05640(14) 0.0383(6) Uani 1 1 d .
H10B H -0.4118 0.6110 0.0453 0.046 Uiso 1 1 calc R
C11A C 0.6244(2) 1.00888(14) 0.15360(14) 0.0312(6) Uani 1 1 d .
H11A H 0.6748 1.0494 0.1359 0.037 Uiso 1 1 calc R
C11 C -0.2805(2) 0.52741(17) 0.05036(14) 0.0385(6) Uani 1 1 d .
H11B H -0.3258 0.4802 0.0360 0.046 Uiso 1 1 calc R
C12A C 0.56086(19) 0.95865(14) 0.10528(13) 0.0284(6) Uani 1 1 d .
H12A H 0.5654 0.9649 0.0548 0.034 Uiso 1 1 calc R
C12 C -0.1651(2) 0.51723(16) 0.06476(13) 0.0326(6) Uani 1 1 d .
H12C H -0.1300 0.4639 0.0605 0.039 Uiso 1 1 calc R
C13A C 0.49051(19) 0.89895(14) 0.13348(12) 0.0243(5) Uani 1 1 d .
C13 C -0.10198(19) 0.58750(14) 0.08575(12) 0.0258(5) Uani 1 1 d .
C14 C 0.0203(2) 0.59935(14) 0.10401(12) 0.0245(5) Uani 1 1 d .
C14A C 0.40850(19) 0.83921(14) 0.09849(13) 0.0255(5) Uani 1 1 d .
C15 C 0.3795(2) 0.59952(15) 0.12849(14) 0.0353(6) Uani 1 1 d .
H15A H 0.4244 0.6492 0.1303 0.042 Uiso 1 1 calc R
C15A C 0.1419(2) 0.72448(15) -0.02985(13) 0.0321(6) Uani 1 1 d .
H15B H 0.0730 0.7051 -0.0116 0.038 Uiso 1 1 calc R
C16A C 0.1542(2) 0.71582(15) -0.10195(14) 0.0332(6) Uani 1 1 d .
H16A H 0.0944 0.6926 -0.1323 0.040 Uiso 1 1 calc R
C16 C 0.4352(2) 0.52443(15) 0.13343(15) 0.0377(6) Uani 1 1 d .
H16B H 0.5161 0.5230 0.1375 0.045 Uiso 1 1 calc R
C17A C 0.2552(2) 0.74135(15) -0.13057(13) 0.0318(6) Uani 1 1 d .
C17 C 0.3735(2) 0.45008(15) 0.13246(14) 0.0340(6) Uani 1 1 d .
C18A C 0.3353(2) 0.77754(14) -0.08341(13) 0.0302(6) Uani 1 1 d .
H18A H 0.4053 0.7960 -0.1008 0.036 Uiso 1 1 calc R
C18 C 0.2568(2) 0.45785(15) 0.12441(13) 0.0318(6) Uani 1 1 d .
H18B H 0.2108 0.4088 0.1233 0.038 Uiso 1 1 calc R
C19 C 0.2050(2) 0.53631(14) 0.11779(13) 0.0277(5) Uani 1 1 d .
C19A C 0.3167(2) 0.78788(14) -0.01046(13) 0.0269(5) Uani 1 1 d .
C20A C 0.2745(3) 0.73079(18) -0.20943(14) 0.0453(7) Uani 1 1 d .
H20A H 0.3508 0.7510 -0.2189 0.068 Uiso 1 1 calc R
H20B H 0.2174 0.7632 -0.2382 0.068 Uiso 1 1 calc R
H20C H 0.2679 0.6713 -0.2224 0.068 Uiso 1 1 calc R
C20 C 0.4318(2) 0.36648(15) 0.14005(17) 0.0445(7) Uani 1 1 d .
H20D H 0.3745 0.3219 0.1399 0.067 Uiso 1 1 calc R
H20E H 0.4787 0.3649 0.1855 0.067 Uiso 1 1 calc R
H20F H 0.4804 0.3581 0.0997 0.067 Uiso 1 1 calc R

loop_
_atom_site_aniso_label
_atom_site_aniso_U_11
_atom_site_aniso_U_22
_atom_site_aniso_U_33
_atom_site_aniso_U_23
_atom_site_aniso_U_13
_atom_site_aniso_U_12
Zn 0.01907(15) 0.02281(16) 0.03113(17) 0.00278(12) 0.00409(11) -0.00141(11)
N1 0.0213(11) 0.0246(11) 0.0410(13) 0.0030(9) 0.0045(9) -0.0006(8)
N1A 0.0200(10) 0.0249(10) 0.0327(12) 0.0053(8) 0.0051(9) -0.0001(8)
C1 0.0246(13) 0.0275(13) 0.0445(16) 0.0017(11) 0.0062(12) 0.0007(11)
C1A 0.0234(13) 0.0282(13) 0.0398(15) 0.0016(11) 0.0049(11) -0.0043(10)
O1B 0.055(14) 0.16(3) 0.066(13) 0.032(15) -0.001(12) -0.005(14)
O1A 0.073(6) 0.089(6) 0.034(4) 0.043(4) 0.037(5) 0.054(6)
O1 0.094(4) 0.020(2) 0.034(3) 0.0084(17) -0.025(3) 0.015(2)
N2A 0.0239(10) 0.0236(10) 0.0281(11) 0.0023(8) 0.0042(8) -0.0017(8)
C2A 0.0340(15) 0.0328(14) 0.0364(15) 0.0029(11) 0.0142(12) -0.0068(11)
N2 0.0205(11) 0.0275(11) 0.0505(14) 0.0009(10) 0.0026(10) 0.0010(9)
C2 0.0285(14) 0.0224(13) 0.0576(18) 0.0031(12) 0.0056(13) -0.0021(10)
N3A 0.0205(10) 0.0230(10) 0.0259(11) 0.0022(8) 0.0061(8) -0.0010(8)
N3 0.0205(10) 0.0208(10) 0.0352(12) 0.0019(8) 0.0044(9) 0.0013(8)
C3A 0.0497(17) 0.0362(15) 0.0284(14) 0.0006(11) 0.0096(13) -0.0087(13)
C3 0.0338(15) 0.0226(14) 0.073(2) 0.0018(13) 0.0078(14) 0.0057(11)
N4 0.0237(11) 0.0262(11) 0.0322(11) 0.0005(9) 0.0035(9) -0.0010(9)
N4A 0.0264(11) 0.0311(11) 0.0279(12) 0.0005(9) 0.0087(9) -0.0037(9)
C4 0.0224(13) 0.0283(14) 0.078(2) 0.0007(13) 0.0038(14) 0.0040(11)
C4A 0.0352(14) 0.0290(13) 0.0297(14) -0.0017(11) 0.0023(11) -0.0069(11)
N5A 0.0278(11) 0.0249(10) 0.0310(11) 0.0030(8) 0.0037(9) -0.0022(9)
C5 0.0220(13) 0.0240(13) 0.0527(17) 0.0033(11) 0.0070(12) 0.0021(10)
C5A 0.0242(12) 0.0205(11) 0.0295(13) -0.0021(10) 0.0084(10) 0.0014(10)
N5 0.0221(11) 0.0252(11) 0.0388(12) 0.0028(9) 0.0081(9) -0.0008(8)
C6A 0.109(3) 0.084(3) 0.0327(17) 0.0105(17) 0.0026(18) -0.058(2)
C6 0.0370(17) 0.0271(15) 0.110(3) -0.0051(16) 0.0061(18) 0.0071(13)
C7A 0.0153(11) 0.0197(11) 0.0340(14) -0.0003(10) 0.0037(10) 0.0010(9)
C7 0.0200(12) 0.0280(14) 0.0346(14) 0.0049(10) 0.0063(10) 0.0003(10)
C8A 0.0183(12) 0.0212(12) 0.0351(14) 0.0020(10) 0.0067(10) 0.0007(9)
C8 0.0220(12) 0.0302(13) 0.0300(14) 0.0032(10) 0.0048(10) -0.0024(10)
C9A 0.0257(13) 0.0280(13) 0.0323(14) 0.0020(10) 0.0015(11) -0.0011(10)
C9 0.0238(13) 0.0363(15) 0.0478(17) 0.0059(12) 0.0036(12) -0.0002(11)
C10A 0.0243(13) 0.0267(13) 0.0456(16) -0.0029(11) 0.0013(11) -0.0037(10)
C10 0.0223(13) 0.0488(17) 0.0437(16) 0.0070(13) 0.0020(12) -0.0055(12)
C11A 0.0213(12) 0.0236(12) 0.0498(17) 0.0048(11) 0.0100(11) -0.0016(10)
C11 0.0325(15) 0.0447(16) 0.0385(16) -0.0029(13) 0.0034(12) -0.0146(13)
C12A 0.0229(12) 0.0261(13) 0.0372(15) 0.0023(10) 0.0101(11) 0.0008(10)
C12 0.0331(15) 0.0313(14) 0.0337(14) -0.0008(11) 0.0045(11) -0.0055(11)
C13A 0.0175(11) 0.0241(12) 0.0319(14) 0.0011(10) 0.0063(10) 0.0013(9)
C13 0.0250(13) 0.0285(13) 0.0244(13) 0.0042(10) 0.0050(10) -0.0047(10)
C14 0.0264(13) 0.0243(12) 0.0234(13) 0.0020(9) 0.0061(10) -0.0033(10)
C14A 0.0206(12) 0.0225(12) 0.0342(14) 0.0038(10) 0.0083(10) 0.0022(9)
C15 0.0241(13) 0.0271(13) 0.0559(18) 0.0057(12) 0.0113(12) -0.0031(10)
C15A 0.0305(14) 0.0295(14) 0.0359(15) 0.0015(11) 0.0002(11) -0.0038(11)
C16A 0.0383(15) 0.0270(13) 0.0336(15) -0.0007(11) -0.0028(12) 0.0000(11)
C16 0.0248(13) 0.0321(14) 0.0574(18) 0.0099(13) 0.0128(12) 0.0039(11)
C17A 0.0404(14) 0.0241(13) 0.0307(13) 0.0004(10) 0.0018(11) 0.0076(11)
C17 0.0317(14) 0.0298(14) 0.0415(16) 0.0067(11) 0.0106(12) 0.0053(11)
C18A 0.0337(14) 0.0266(13) 0.0311(14) 0.0054(10) 0.0095(11) 0.0028(11)
C18 0.0307(14) 0.0242(13) 0.0413(15) 0.0036(11) 0.0089(12) -0.0024(10)
C19 0.0281(13) 0.0252(12) 0.0306(14) 0.0008(10) 0.0080(11) 0.0006(10)
C19A 0.0282(13) 0.0214(12) 0.0314(14) 0.0048(10) 0.0045(11) 0.0032(10)
C20A 0.0526(18) 0.0508(17) 0.0327(16) -0.0049(13) 0.0038(13) 0.0039(14)
C20 0.0374(16) 0.0291(14) 0.068(2) 0.0115(13) 0.0123(15) 0.0075(12)

loop_
_atom_type_symbol
_atom_type_description
_atom_type_scat_dispersion_real
_atom_type_scat_dispersion_imag
_atom_type_scat_source
C C 0.0033 0.0016 'International Tables Vol C Tables 4.2.6.8 and 6.1.1.4'
H H 0.0000 0.0000 'International Tables Vol C Tables 4.2.6.8 and 6.1.1.4'
N N 0.0061 0.0033 'International Tables Vol C Tables 4.2.6.8 and 6.1.1.4'
O O 0.0106 0.0060 'International Tables Vol C Tables 4.2.6.8 and 6.1.1.4'
Zn Zn 0.2839 1.4301 'International Tables Vol C Tables 4.2.6.8 and 6.1.1.4'

loop_
_geom_angle_atom_site_label_1
_geom_angle_atom_site_label_2
_geom_angle_atom_site_label_3
_geom_angle
_geom_angle_site_symmetry_1
_geom_angle_site_symmetry_3
N3 Zn N3A 178.91(8) . .
N3 Zn N1A 94.88(7) . .
N3A Zn N1A 84.58(7) . .
N3 Zn N5A 95.34(7) . .
N3A Zn N5A 85.32(7) . .
N1A Zn N5A 167.05(7) . .
N3 Zn N5 84.91(7) . .
N3A Zn N5 95.98(7) . .
N1A Zn N5 85.43(7) . .
N5A Zn N5 87.58(7) . .
N3 Zn N1 85.66(7) . .
N3A Zn N1 93.41(7) . .
N1A Zn N1 91.80(7) . .
N5A Zn N1 96.88(7) . .
N5 Zn N1 169.90(7) . .
C1 N1 C5 115.7(2) . .
C1 N1 Zn 118.69(15) . .
C5 N1 Zn 125.49(15) . .
C5A N1A C1A 116.5(2) . .
C5A N1A Zn 127.02(15) . .
C1A N1A Zn 116.26(16) . .
N1 C1 C2 125.4(2) . .
N1A C1A C2A 124.5(2) . .
O1A O1B O1B 90(2) . 3_575
O1A O1B O1 16.6(12) . .
O1B O1B O1 78.0(16) 3_575 .
O1B O1A O1 150(2) . .
O1A O1 O1B 13.5(10) . .
C7A N2A C5A 125.1(2) . .
C1A C2A C3A 119.4(2) . .
C7 N2 C5 126.5(2) . .
C1 C2 C3 119.1(2) . .
C7A N3A C14A 107.53(18) . .
C7A N3A Zn 124.22(14) . .
C14A N3A Zn 124.73(15) . .
C7 N3 C14 107.07(19) . .
C7 N3 Zn 125.92(15) . .
C14 N3 Zn 126.53(15) . .
C4A C3A C2A 116.9(2) . .
C4A C3A C6A 122.7(3) . .
C2A C3A C6A 120.4(2) . .
C4 C3 C2 116.3(2) . .
C4 C3 C6 121.7(2) . .
C2 C3 C6 121.9(2) . .
C14 N4 C19 126.2(2) . .
C14A N4A C19A 125.7(2) . .
C3 C4 C5 122.0(2) . .
C3A C4A C5A 121.0(2) . .
C15A N5A C19A 116.4(2) . .
C15A N5A Zn 117.18(16) . .
C19A N5A Zn 125.23(16) . .
N1 C5 N2 124.1(2) . .
N1 C5 C4 121.4(2) . .
N2 C5 C4 114.5(2) . .
N1A C5A N2A 123.3(2) . .
N1A C5A C4A 121.7(2) . .
N2A C5A C4A 115.0(2) . .
C15 N5 C19 116.2(2) . .
C15 N5 Zn 116.50(16) . .
C19 N5 Zn 126.49(15) . .
N2A C7A N3A 131.4(2) . .
N2A C7A C8A 119.5(2) . .
N3A C7A C8A 109.06(19) . .
N2 C7 N3 131.4(2) . .
N2 C7 C8 118.8(2) . .
N3 C7 C8 109.77(19) . .
C13A C8A C9A 121.9(2) . .
C13A C8A C7A 106.9(2) . .
C9A C8A C7A 131.1(2) . .
C13 C8 C9 121.9(2) . .
C13 C8 C7 106.4(2) . .
C9 C8 C7 131.7(2) . .
C8A C9A C10A 117.1(2) . .
C8 C9 C10 117.3(2) . .
C9A C10A C11A 121.0(2) . .
C9 C10 C11 120.8(2) . .
C12A C11A C10A 121.2(2) . .
C12 C11 C10 121.3(2) . .
C13A C12A C11A 117.5(2) . .
C11 C12 C13 117.6(2) . .
C8A C13A C12A 121.2(2) . .
C8A C13A C14A 107.01(19) . .
C12A C13A C14A 131.7(2) . .
C8 C13 C12 120.9(2) . .
C8 C13 C14 107.1(2) . .
C12 C13 C14 131.9(2) . .
N4 C14 N3 131.1(2) . .
N4 C14 C13 119.3(2) . .
N3 C14 C13 109.6(2) . .
N4A C14A N3A 130.7(2) . .
N4A C14A C13A 119.9(2) . .
N3A C14A C13A 109.4(2) . .
N5 C15 C16 124.6(2) . .
N5A C15A C16A 124.7(2) . .
C15A C16A C17A 119.4(2) . .
C15 C16 C17 120.0(2) . .
C18A C17A C16A 116.5(2) . .
C18A C17A C20A 122.0(2) . .
C16A C17A C20A 121.5(2) . .
C18 C17 C16 116.2(2) . .
C18 C17 C20 122.4(2) . .
C16 C17 C20 121.4(2) . .
C17A C18A C19A 121.8(2) . .
C17 C18 C19 121.2(2) . .
N5 C19 N4 122.8(2) . .
N5 C19 C18 121.8(2) . .
N4 C19 C18 115.3(2) . .
N5A C19A N4A 123.1(2) . .
N5A C19A C18A 121.0(2) . .
N4A C19A C18A 115.7(2) . .

loop_
_geom_bond_atom_site_label_1
_geom_bond_atom_site_label_2
_geom_bond_distance
_geom_bond_site_symmetry_2
Zn N3 2.0378(19) .
Zn N3A 2.0531(19) .
Zn N1A 2.233(2) .
Zn N5A 2.239(2) .
Zn N5 2.248(2) .
Zn N1 2.2525(19) .
N1 C1 1.346(3) .
N1 C5 1.356(3) .
N1A C5A 1.345(3) .
N1A C1A 1.350(3) .
C1 C2 1.369(3) .
C1A C2A 1.364(3) .
O1B O1A 0.81(2) .
O1B O1B 1.61(5) 3_575
O1B O1 1.73(2) .
O1A O1 0.988(8) .
N2A C7A 1.291(3) .
N2A C5A 1.394(3) .
C2A C3A 1.390(4) .
N2 C7 1.295(3) .
N2 C5 1.381(3) .
C2 C3 1.392(3) .
N3A C7A 1.389(3) .
N3A C14A 1.389(3) .
N3 C7 1.383(3) .
N3 C14 1.389(3) .
C3A C4A 1.376(3) .
C3A C6A 1.506(4) .
C3 C4 1.373(4) .
C3 C6 1.509(3) .
N4 C14 1.295(3) .
N4 C19 1.388(3) .
N4A C14A 1.292(3) .
N4A C19A 1.384(3) .
C4 C5 1.395(3) .
C4A C5A 1.397(3) .
N5A C15A 1.351(3) .
N5A C19A 1.355(3) .
N5 C15 1.339(3) .
N5 C19 1.352(3) .
C7A C8A 1.484(3) .
C7 C8 1.478(3) .
C8A C13A 1.377(3) .
C8A C9A 1.385(3) .
C8 C13 1.378(3) .
C8 C9 1.378(3) .
C9A C10A 1.391(3) .
C9 C10 1.386(4) .
C10A C11A 1.392(4) .
C10 C11 1.393(4) .
C11A C12A 1.387(3) .
C11 C12 1.377(3) .
C12A C13A 1.386(3) .
C12 C13 1.386(3) .
C13A C14A 1.477(3) .
C13 C14 1.469(3) .
C15 C16 1.365(3) .
C15A C16A 1.365(3) .
C16A C17A 1.393(4) .
C16 C17 1.389(3) .
C17A C18A 1.374(4) .
C17A C20A 1.508(3) .
C17 C18 1.378(3) .
C17 C20 1.501(3) .
C18A C19A 1.398(3) .
C18 C19 1.393(3) .
